data_2228153
loop_
_publ_author_name
'Ma, Yajun'
'Liu, Buming'
'Xue, Chenghu'

_publ_section_title
;
 [\m-1,2-Bis(4-pyridyl)ethane-\k^2^<i>N</i>:<i>N</i>']bis[(4'-phenyl-2,2':6',2''-terpyridine-\k^3^<i>N</i>,<i>N</i>',<i>N</i>'')silver(I)]
 bis(trifluoromethanesulfonate)
;
_journal_coeditor_code ZL2294
_journal_issue 9
_journal_name_full 'Acta Crystallographica Section E'
_journal_page_first m1117
_journal_page_last m1118
_journal_paper_doi 10.1107/S1600536810031776
_journal_volume 66
_journal_year 2010
_chemical_formula_iupac '[Ag2 (C12 H12 N2) (C21 H15 N3)2] (C F3 O3 S)2'
_chemical_formula_moiety 'C54 H42 Ag2 N8 2+, 2(C F3 O3 S -)'
_chemical_formula_sum 'C56 H42 Ag2 F6 N8 O6 S2'
_chemical_formula_weight 1316.86
_chemical_name_systematic
;
[\m-1,2-Bis(4-pyridyl)ethane-\k^2^<i>N</i>:<i>N</i>']bis[(4'-phenyl-
2,2':6',2''-terpyridine-\k^3^<i>N</i>,<i>N</i>',<i>N</i>'')silver(I)]
bis(trifluoromethanesulfonate)
;
_space_group_IT_number 14
_symmetry_cell_setting monoclinic
_symmetry_space_group_name_Hall '-P 2ybc'
_symmetry_space_group_name_H-M 'P 1 21/c 1'
_atom_sites_solution_hydrogens geom
_atom_sites_solution_primary direct
_atom_sites_solution_secondary difmap
_audit_creation_method SHELXL-97
_cell_angle_alpha 90.00
_cell_angle_beta 108.795(3)
_cell_angle_gamma 90.00
_cell_formula_units_Z 2
_cell_length_a 7.8345(8)
_cell_length_b 17.4048(17)
_cell_length_c 20.5608(18)
_cell_measurement_reflns_used 4745
_cell_measurement_temperature 295(2)
_cell_measurement_theta_max 24.98
_cell_measurement_theta_min 2.34
_cell_volume 2654.1(4)
_computing_cell_refinement 'SAINT (Bruker, 2002)'
_computing_data_collection 'SMART (Bruker, 2002)'
_computing_data_reduction 'SAINT (Bruker, 2002)'
_computing_molecular_graphics 'SHELXTL (Sheldrick, 2008)'
_computing_publication_material 'SHELXTL (Sheldrick, 2008)'
_computing_structure_refinement 'SHELXL97 (Sheldrick, 2008)'
_computing_structure_solution 'SHELXS97 (Sheldrick, 2008)'
_diffrn_ambient_temperature 295(2)
_diffrn_measured_fraction_theta_full 0.993
_diffrn_measured_fraction_theta_max 0.993
_diffrn_measurement_device_type
;
Bruker SMART APEX area-detector diffractometer
;
_diffrn_measurement_method '\f and \w scans'
_diffrn_radiation_monochromator graphite
_diffrn_radiation_source 'fine-focus sealed tube'
_diffrn_radiation_type MoK\a
_diffrn_radiation_wavelength 0.71073
_diffrn_reflns_av_R_equivalents 0.0217
_diffrn_reflns_av_sigmaI/netI 0.0268
_diffrn_reflns_limit_h_max 9
_diffrn_reflns_limit_h_min -9
_diffrn_reflns_limit_k_max 21
_diffrn_reflns_limit_k_min -21
_diffrn_reflns_limit_l_max 25
_diffrn_reflns_limit_l_min -25
_diffrn_reflns_number 14927
_diffrn_reflns_theta_full 26.00
_diffrn_reflns_theta_max 26.00
_diffrn_reflns_theta_min 1.57
_diffrn_standards_number 0
_exptl_absorpt_coefficient_mu 0.898
_exptl_absorpt_correction_T_max 0.9156
_exptl_absorpt_correction_T_min 0.8551
_exptl_absorpt_correction_type multi-scan
_exptl_absorpt_process_details '(SADABS; Sheldrick, 1996)'
_exptl_crystal_colour Yellow
_exptl_crystal_density_diffrn 1.648
_exptl_crystal_density_method 'not measured'
_exptl_crystal_description Prism
_exptl_crystal_F_000 1324
_exptl_crystal_size_max 0.18
_exptl_crystal_size_mid 0.12
_exptl_crystal_size_min 0.10
_refine_diff_density_max 0.540
_refine_diff_density_min -0.504
_refine_ls_extinction_method none
_refine_ls_goodness_of_fit_ref 1.082
_refine_ls_hydrogen_treatment constr
_refine_ls_matrix_type full
_refine_ls_number_parameters 361
_refine_ls_number_reflns 5194
_refine_ls_number_restraints 0
_refine_ls_restrained_S_all 1.082
_refine_ls_R_factor_all 0.0532
_refine_ls_R_factor_gt 0.0403
_refine_ls_shift/su_max 0.002
_refine_ls_shift/su_mean 0.000
_refine_ls_structure_factor_coef Fsqd
_refine_ls_weighting_details 'calc w=1/[\s^2^(Fo^2^)+(0.0657P)^2^+0.7584P] where P=(Fo^2^+2Fc^2^)/3'
_refine_ls_weighting_scheme calc
_refine_ls_wR_factor_gt 0.1051
_refine_ls_wR_factor_ref 0.1191
_reflns_number_gt 4170
_reflns_number_total 5194
_reflns_threshold_expression I>2sigma(I)
_cod_data_source_file zl2294.cif
_cod_data_source_block I
_cod_original_sg_symbol_H-M 'P 21/c'
_cod_database_code 2228153
_cod_database_fobs_code 2228153

loop_
_symmetry_equiv_pos_as_xyz
'x, y, z'
'-x, y+1/2, -z+1/2'
'-x, -y, -z'
'x, -y-1/2, z-1/2'

loop_
_atom_site_type_symbol
_atom_site_label
_atom_site_fract_x
_atom_site_fract_y
_atom_site_fract_z
_atom_site_U_iso_or_equiv
_atom_site_adp_type
_atom_site_calc_flag
_atom_site_refinement_flags
_atom_site_occupancy
_atom_site_disorder_assembly
_atom_site_disorder_group
Ag Ag1 0.83117(4) 0.124375(13) 0.540004(13) 0.06447(14) Uani d . 1 . .
N N1 0.8764(4) 0.10707(15) 0.42457(14) 0.0530(6) Uani d . 1 . .
N N2 0.7513(3) 0.00035(13) 0.49378(11) 0.0402(5) Uani d . 1 . .
N N3 0.7565(3) 0.04668(14) 0.61909(12) 0.0484(6) Uani d . 1 . .
N N4 0.8557(4) 0.25065(15) 0.54219(14) 0.0568(7) Uani d . 1 . .
C C1 0.9334(5) 0.1619(2) 0.39122(19) 0.0605(8) Uani d . 1 . .
H H1 0.9685 0.2087 0.4133 0.073 Uiso calc R 1 . .
C C2 0.9433(5) 0.1533(2) 0.32641(18) 0.0598(8) Uani d . 1 . .
H H2 0.9841 0.1930 0.3050 0.072 Uiso calc R 1 . .
C C3 0.8911(4) 0.0840(2) 0.29400(17) 0.0559(8) Uani d . 1 . .
H H3 0.8961 0.0759 0.2499 0.067 Uiso calc R 1 . .
C C4 0.8311(4) 0.02665(18) 0.32742(16) 0.0508(7) Uani d . 1 . .
H H4 0.7944 -0.0204 0.3060 0.061 Uiso calc R 1 . .
C C5 0.8262(4) 0.03988(16) 0.39343(14) 0.0420(6) Uani d . 1 . .
C C6 0.7646(4) -0.02060(16) 0.43270(14) 0.0400(6) Uani d . 1 . .
C C7 0.7215(4) -0.09458(17) 0.40732(14) 0.0434(6) Uani d . 1 . .
H H7 0.7368 -0.1086 0.3659 0.052 Uiso calc R 1 . .
C C8 0.6551(4) -0.14803(17) 0.44398(14) 0.0416(6) Uani d . 1 . .
C C9 0.6437(4) -0.12466(15) 0.50720(15) 0.0428(6) Uani d . 1 . .
H H9 0.6012 -0.1585 0.5335 0.051 Uiso calc R 1 . .
C C10 0.6957(4) -0.05081(15) 0.53104(13) 0.0392(6) Uani d . 1 . .
C C11 0.6937(4) -0.02467(16) 0.60008(14) 0.0413(6) Uani d . 1 . .
C C12 0.6375(4) -0.07108(19) 0.64369(15) 0.0508(7) Uani d . 1 . .
H H12 0.5959 -0.1205 0.6301 0.061 Uiso calc R 1 . .
C C13 0.6430(5) -0.0442(2) 0.70717(16) 0.0605(9) Uani d . 1 . .
H H13 0.6055 -0.0751 0.7369 0.073 Uiso calc R 1 . .
C C14 0.7046(5) 0.0293(2) 0.72631(17) 0.0638(9) Uani d . 1 . .
H H14 0.7083 0.0492 0.7687 0.077 Uiso calc R 1 . .
C C15 0.7597(5) 0.0717(2) 0.68126(16) 0.0602(8) Uani d . 1 . .
H H15 0.8023 0.1211 0.6943 0.072 Uiso calc R 1 . .
C C16 0.5957(4) -0.22547(16) 0.41550(14) 0.0445(6) Uani d . 1 . .
C C17 0.5324(4) -0.23678(18) 0.34475(16) 0.0529(7) Uani d . 1 . .
H H17 0.5290 -0.1957 0.3154 0.063 Uiso calc R 1 . .
C C18 0.4746(5) -0.3084(2) 0.31780(18) 0.0636(9) Uani d . 1 . .
H H18 0.4324 -0.3151 0.2704 0.076 Uiso calc R 1 . .
C C19 0.4789(5) -0.36933(19) 0.3599(2) 0.0645(9) Uani d . 1 . .
H H19 0.4401 -0.4174 0.3413 0.077 Uiso calc R 1 . .
C C20 0.5409(5) -0.35943(19) 0.43023(18) 0.0620(9) Uani d . 1 . .
H H20 0.5436 -0.4009 0.4591 0.074 Uiso calc R 1 . .
C C21 0.5990(5) -0.28787(18) 0.45772(16) 0.0549(8) Uani d . 1 . .
H H21 0.6408 -0.2815 0.5052 0.066 Uiso calc R 1 . .
C C22 0.9687(5) 0.2898(2) 0.59487(19) 0.0624(9) Uani d . 1 . .
H H22 1.0267 0.2636 0.6354 0.075 Uiso calc R 1 . .
C C23 1.0020(6) 0.3663(2) 0.5915(2) 0.0690(10) Uani d . 1 . .
H H23 1.0811 0.3910 0.6293 0.083 Uiso calc R 1 . .
C C24 0.9185(5) 0.40753(19) 0.5317(2) 0.0635(9) Uani d . 1 . .
C C25 0.8000(5) 0.36723(19) 0.4785(2) 0.0642(9) Uani d . 1 . .
H H25 0.7381 0.3923 0.4378 0.077 Uiso calc R 1 . .
C C26 0.7729(5) 0.29046(19) 0.48535(18) 0.0595(8) Uani d . 1 . .
H H26 0.6926 0.2647 0.4485 0.071 Uiso calc R 1 . .
C C27 0.9537(7) 0.4920(2) 0.5257(2) 0.0888(14) Uani d . 1 . .
H H27A 0.8399 0.5194 0.5127 0.107 Uiso calc R 1 . .
H H27B 1.0274 0.5111 0.5702 0.107 Uiso calc R 1 . .
S S1 0.31230(14) 0.32504(6) 0.30585(5) 0.0664(3) Uani d . 1 . .
F F1 0.3391(4) 0.41393(17) 0.41012(12) 0.1064(9) Uani d . 1 . .
F F2 0.1381(4) 0.44991(16) 0.31985(14) 0.1094(9) Uani d . 1 . .
F F3 0.0908(5) 0.3532(2) 0.37338(19) 0.1285(12) Uani d . 1 . .
O O1 0.3771(5) 0.26387(17) 0.35204(17) 0.1020(10) Uani d . 1 . .
O O2 0.4462(6) 0.3727(2) 0.2939(2) 0.1197(14) Uani d . 1 . .
O O3 0.1655(5) 0.3085(2) 0.24617(16) 0.1157(13) Uani d . 1 . .
C C28 0.2121(6) 0.3884(2) 0.35363(19) 0.0699(10) Uani d . 1 . .

loop_
_atom_site_aniso_label
_atom_site_aniso_U_11
_atom_site_aniso_U_22
_atom_site_aniso_U_33
_atom_site_aniso_U_12
_atom_site_aniso_U_13
_atom_site_aniso_U_23
Ag1 0.0906(2) 0.03503(16) 0.0624(2) -0.00525(11) 0.01721(15) 0.00040(10)
N1 0.0587(16) 0.0431(13) 0.0574(16) -0.0039(12) 0.0192(13) 0.0038(12)
N2 0.0405(13) 0.0391(12) 0.0383(12) 0.0027(10) 0.0087(10) 0.0011(10)
N3 0.0579(15) 0.0387(13) 0.0437(13) 0.0068(11) 0.0097(12) -0.0030(10)
N4 0.0702(18) 0.0383(14) 0.0629(18) -0.0016(12) 0.0229(15) 0.0024(12)
C1 0.069(2) 0.0446(18) 0.069(2) -0.0084(16) 0.0233(18) 0.0044(16)
C2 0.058(2) 0.0544(19) 0.071(2) 0.0026(16) 0.0265(18) 0.0187(17)
C3 0.0556(19) 0.063(2) 0.0527(18) 0.0014(15) 0.0224(15) 0.0094(15)
C4 0.0536(18) 0.0489(17) 0.0503(17) 0.0017(14) 0.0175(15) 0.0034(13)
C5 0.0362(14) 0.0428(15) 0.0446(15) 0.0033(12) 0.0096(12) 0.0051(12)
C6 0.0350(14) 0.0418(15) 0.0405(14) 0.0034(11) 0.0082(12) 0.0043(11)
C7 0.0459(16) 0.0438(15) 0.0402(14) -0.0005(13) 0.0133(13) -0.0010(12)
C8 0.0417(15) 0.0416(14) 0.0409(14) 0.0001(11) 0.0125(12) -0.0007(12)
C9 0.0418(15) 0.0432(16) 0.0415(15) -0.0010(12) 0.0109(12) 0.0018(12)
C10 0.0356(14) 0.0387(14) 0.0398(14) 0.0046(11) 0.0076(11) 0.0014(11)
C11 0.0372(15) 0.0444(15) 0.0398(14) 0.0090(12) 0.0089(12) 0.0022(12)
C12 0.0510(18) 0.0525(17) 0.0503(16) -0.0020(14) 0.0184(14) -0.0024(14)
C13 0.059(2) 0.080(2) 0.0469(17) 0.0030(17) 0.0224(16) 0.0042(16)
C14 0.068(2) 0.077(2) 0.0449(17) 0.0126(18) 0.0164(16) -0.0142(17)
C15 0.078(2) 0.0487(18) 0.0493(18) 0.0056(16) 0.0140(17) -0.0080(14)
C16 0.0462(16) 0.0434(15) 0.0445(15) -0.0040(12) 0.0156(13) -0.0028(12)
C17 0.063(2) 0.0490(17) 0.0467(17) -0.0053(15) 0.0183(15) -0.0011(13)
C18 0.074(2) 0.065(2) 0.0492(18) -0.0133(17) 0.0163(17) -0.0135(16)
C19 0.078(2) 0.0494(19) 0.066(2) -0.0161(16) 0.0222(19) -0.0162(16)
C20 0.083(3) 0.0430(17) 0.063(2) -0.0105(16) 0.0269(19) -0.0012(15)
C21 0.071(2) 0.0472(17) 0.0462(17) -0.0063(15) 0.0181(15) -0.0018(13)
C22 0.076(2) 0.0504(19) 0.062(2) 0.0000(17) 0.0233(18) 0.0037(16)
C23 0.084(3) 0.054(2) 0.074(2) -0.0155(18) 0.033(2) -0.0126(18)
C24 0.087(3) 0.0404(17) 0.079(2) -0.0082(17) 0.049(2) -0.0047(16)
C25 0.076(2) 0.0498(19) 0.070(2) 0.0067(17) 0.028(2) 0.0167(16)
C26 0.060(2) 0.0495(18) 0.066(2) -0.0042(15) 0.0171(17) 0.0005(16)
C27 0.140(4) 0.043(2) 0.111(3) -0.012(2) 0.079(3) -0.002(2)
S1 0.0776(6) 0.0679(6) 0.0576(5) -0.0045(5) 0.0271(5) -0.0090(4)
F1 0.135(2) 0.109(2) 0.0634(14) 0.0154(18) 0.0157(15) -0.0260(14)
F2 0.151(3) 0.0865(18) 0.0858(17) 0.0446(17) 0.0304(17) 0.0173(14)
F3 0.143(3) 0.121(2) 0.168(3) -0.009(2) 0.115(3) -0.007(2)
O1 0.134(3) 0.0624(18) 0.104(2) 0.0260(18) 0.032(2) 0.0056(16)
O2 0.133(3) 0.129(3) 0.134(3) -0.035(2) 0.094(3) -0.016(2)
O3 0.108(2) 0.154(3) 0.0690(19) 0.007(2) 0.0062(18) -0.049(2)
C28 0.097(3) 0.064(2) 0.050(2) 0.003(2) 0.026(2) 0.0051(17)

loop_
_atom_type_symbol
_atom_type_description
_atom_type_scat_dispersion_real
_atom_type_scat_dispersion_imag
_atom_type_scat_source
C C 0.0033 0.0016 'International Tables Vol C Tables 4.2.6.8 and 6.1.1.4'
H H 0.0000 0.0000 'International Tables Vol C Tables 4.2.6.8 and 6.1.1.4'
Ag Ag -0.8971 1.1015 'International Tables Vol C Tables 4.2.6.8 and 6.1.1.4'
F F 0.0171 0.0103 'International Tables Vol C Tables 4.2.6.8 and 6.1.1.4'
N N 0.0061 0.0033 'International Tables Vol C Tables 4.2.6.8 and 6.1.1.4'
O O 0.0106 0.0060 'International Tables Vol C Tables 4.2.6.8 and 6.1.1.4'
S S 0.1246 0.1234 'International Tables Vol C Tables 4.2.6.8 and 6.1.1.4'

loop_
_geom_angle_atom_site_label_1
_geom_angle_atom_site_label_2
_geom_angle_atom_site_label_3
_geom_angle_site_symmetry_1
_geom_angle_site_symmetry_3
_geom_angle
_geom_angle_publ_flag
N4 Ag1 N3 . . 127.16(9) ?
N4 Ag1 N2 . . 158.38(9) ?
N3 Ag1 N2 . . 69.91(8) ?
N4 Ag1 N1 . . 95.75(9) ?
N3 Ag1 N1 . . 136.79(8) ?
N2 Ag1 N1 . . 67.19(8) ?
C5 N1 C1 . . 118.5(3) ?
C5 N1 Ag1 . . 116.58(19) ?
C1 N1 Ag1 . . 124.7(2) ?
C10 N2 C6 . . 119.5(2) ?
C10 N2 Ag1 . . 118.15(17) ?
C6 N2 Ag1 . . 122.28(18) ?
C15 N3 C11 . . 118.0(3) ?
C15 N3 Ag1 . . 122.9(2) ?
C11 N3 Ag1 . . 118.89(18) ?
C26 N4 C22 . . 116.9(3) ?
C26 N4 Ag1 . . 119.0(2) ?
C22 N4 Ag1 . . 123.5(2) ?
N1 C1 C2 . . 123.8(3) ?
N1 C1 H1 . . 118.1 ?
C2 C1 H1 . . 118.1 ?
C1 C2 C3 . . 117.8(3) ?
C1 C2 H2 . . 121.1 ?
C3 C2 H2 . . 121.1 ?
C2 C3 C4 . . 119.3(3) ?
C2 C3 H3 . . 120.3 ?
C4 C3 H3 . . 120.3 ?
C3 C4 C5 . . 119.2(3) ?
C3 C4 H4 . . 120.4 ?
C5 C4 H4 . . 120.4 ?
N1 C5 C4 . . 121.3(3) ?
N1 C5 C6 . . 117.1(3) ?
C4 C5 C6 . . 121.7(3) ?
N2 C6 C7 . . 121.3(3) ?
N2 C6 C5 . . 116.7(2) ?
C7 C6 C5 . . 122.0(3) ?
C6 C7 C8 . . 120.1(3) ?
C6 C7 H7 . . 119.9 ?
C8 C7 H7 . . 119.9 ?
C9 C8 C7 . . 117.1(3) ?
C9 C8 C16 . . 121.9(3) ?
C7 C8 C16 . . 121.0(3) ?
C10 C9 C8 . . 120.0(3) ?
C10 C9 H9 . . 120.0 ?
C8 C9 H9 . . 120.0 ?
N2 C10 C9 . . 121.8(3) ?
N2 C10 C11 . . 116.5(2) ?
C9 C10 C11 . . 121.7(3) ?
N3 C11 C12 . . 121.0(3) ?
N3 C11 C10 . . 116.2(2) ?
C12 C11 C10 . . 122.8(3) ?
C13 C12 C11 . . 119.9(3) ?
C13 C12 H12 . . 120.0 ?
C11 C12 H12 . . 120.0 ?
C12 C13 C14 . . 119.2(3) ?
C12 C13 H13 . . 120.4 ?
C14 C13 H13 . . 120.4 ?
C15 C14 C13 . . 117.9(3) ?
C15 C14 H14 . . 121.0 ?
C13 C14 H14 . . 121.0 ?
N3 C15 C14 . . 124.0(3) ?
N3 C15 H15 . . 118.0 ?
C14 C15 H15 . . 118.0 ?
C21 C16 C17 . . 118.2(3) ?
C21 C16 C8 . . 121.7(3) ?
C17 C16 C8 . . 120.1(3) ?
C18 C17 C16 . . 120.5(3) ?
C18 C17 H17 . . 119.7 ?
C16 C17 H17 . . 119.7 ?
C19 C18 C17 . . 120.7(3) ?
C19 C18 H18 . . 119.7 ?
C17 C18 H18 . . 119.7 ?
C18 C19 C20 . . 119.8(3) ?
C18 C19 H19 . . 120.1 ?
C20 C19 H19 . . 120.1 ?
C19 C20 C21 . . 120.0(3) ?
C19 C20 H20 . . 120.0 ?
C21 C20 H20 . . 120.0 ?
C20 C21 C16 . . 120.8(3) ?
C20 C21 H21 . . 119.6 ?
C16 C21 H21 . . 119.6 ?
N4 C22 C23 . . 122.8(4) ?
N4 C22 H22 . . 118.6 ?
C23 C22 H22 . . 118.6 ?
C22 C23 C24 . . 120.4(4) ?
C22 C23 H23 . . 119.8 ?
C24 C23 H23 . . 119.8 ?
C25 C24 C23 . . 116.3(3) ?
C25 C24 C27 . . 121.8(4) ?
C23 C24 C27 . . 121.9(4) ?
C26 C25 C24 . . 120.3(3) ?
C26 C25 H25 . . 119.9 ?
C24 C25 H25 . . 119.9 ?
N4 C26 C25 . . 123.4(3) ?
N4 C26 H26 . . 118.3 ?
C25 C26 H26 . . 118.3 ?
C27 C27 C24 3_766 . 112.7(4) ?
C27 C27 H27A 3_766 . 109.1 ?
C24 C27 H27A . . 109.1 ?
C27 C27 H27B 3_766 . 109.1 ?
C24 C27 H27B . . 109.1 ?
H27A C27 H27B . . 107.8 ?
O1 S1 O3 . . 116.6(2) ?
O1 S1 O2 . . 115.6(3) ?
O3 S1 O2 . . 114.1(3) ?
O1 S1 C28 . . 102.68(18) ?
O3 S1 C28 . . 102.7(2) ?
O2 S1 C28 . . 102.2(2) ?
F3 C28 F2 . . 108.0(4) ?
F3 C28 F1 . . 107.4(3) ?
F2 C28 F1 . . 105.6(3) ?
F3 C28 S1 . . 111.7(3) ?
F2 C28 S1 . . 113.9(3) ?
F1 C28 S1 . . 109.9(3) ?

loop_
_geom_bond_atom_site_label_1
_geom_bond_atom_site_label_2
_geom_bond_site_symmetry_2
_geom_bond_distance
_geom_bond_publ_flag
Ag1 N4 . 2.205(3) ?
Ag1 N3 . 2.330(3) ?
Ag1 N2 . 2.360(2) ?
Ag1 N1 . 2.528(3) ?
N1 C5 . 1.331(4) ?
N1 C1 . 1.333(4) ?
N2 C10 . 1.336(4) ?
N2 C6 . 1.344(4) ?
N3 C15 . 1.343(4) ?
N3 C11 . 1.346(4) ?
N4 C26 . 1.334(4) ?
N4 C22 . 1.343(4) ?
C1 C2 . 1.368(5) ?
C1 H1 . 0.9300 ?
C2 C3 . 1.374(5) ?
C2 H2 . 0.9300 ?
C3 C4 . 1.377(4) ?
C3 H3 . 0.9300 ?
C4 C5 . 1.389(4) ?
C4 H4 . 0.9300 ?
C5 C6 . 1.498(4) ?
C6 C7 . 1.390(4) ?
C7 C8 . 1.399(4) ?
C7 H7 . 0.9300 ?
C8 C9 . 1.392(4) ?
C8 C16 . 1.483(4) ?
C9 C10 . 1.389(4) ?
C9 H9 . 0.9300 ?
C10 C11 . 1.496(4) ?
C11 C12 . 1.380(4) ?
C12 C13 . 1.374(4) ?
C12 H12 . 0.9300 ?
C13 C14 . 1.378(5) ?
C13 H13 . 0.9300 ?
C14 C15 . 1.360(5) ?
C14 H14 . 0.9300 ?
C15 H15 . 0.9300 ?
C16 C21 . 1.386(4) ?
C16 C17 . 1.391(4) ?
C17 C18 . 1.379(5) ?
C17 H17 . 0.9300 ?
C18 C19 . 1.363(5) ?
C18 H18 . 0.9300 ?
C19 C20 . 1.380(5) ?
C19 H19 . 0.9300 ?
C20 C21 . 1.383(4) ?
C20 H20 . 0.9300 ?
C21 H21 . 0.9300 ?
C22 C23 . 1.363(5) ?
C22 H22 . 0.9300 ?
C23 C24 . 1.392(5) ?
C23 H23 . 0.9300 ?
C24 C25 . 1.376(5) ?
C24 C27 . 1.507(5) ?
C25 C26 . 1.367(5) ?
C25 H25 . 0.9300 ?
C26 H26 . 0.9300 ?
C27 C27 3_766 1.487(8) ?
C27 H27A . 0.9700 ?
C27 H27B . 0.9700 ?
S1 O1 . 1.408(3) ?
S1 O3 . 1.415(3) ?
S1 O2 . 1.420(3) ?
S1 C28 . 1.815(4) ?
F1 C28 . 1.338(5) ?
F2 C28 . 1.305(4) ?
F3 C28 . 1.301(5) ?

loop_
_geom_hbond_atom_site_label_D
_geom_hbond_atom_site_label_H
_geom_hbond_atom_site_label_A
_geom_hbond_site_symmetry_A
_geom_hbond_distance_DH
_geom_hbond_distance_HA
_geom_hbond_distance_DA
_geom_hbond_angle_DHA
C12 H12 O1 3_656 0.93 2.52 3.360(4) 150.1
C20 H20 F1 3_656 0.93 2.56 3.251(5) 131.9

loop_
_geom_torsion_atom_site_label_1
_geom_torsion_atom_site_label_2
_geom_torsion_atom_site_label_3
_geom_torsion_atom_site_label_4
_geom_torsion_site_symmetry_1
_geom_torsion_site_symmetry_2
_geom_torsion_site_symmetry_3
_geom_torsion_site_symmetry_4
_geom_torsion
_geom_torsion_publ_flag
N4 Ag1 N1 C5 . . . . -163.1(2) ?
N3 Ag1 N1 C5 . . . . 10.5(3) ?
N2 Ag1 N1 C5 . . . . 3.2(2) ?
N4 Ag1 N1 C1 . . . . 11.7(3) ?
N3 Ag1 N1 C1 . . . . -174.7(2) ?
N2 Ag1 N1 C1 . . . . 177.9(3) ?
N4 Ag1 N2 C10 . . . . -142.1(3) ?
N3 Ag1 N2 C10 . . . . 3.26(19) ?
N1 Ag1 N2 C10 . . . . 177.9(2) ?
N4 Ag1 N2 C6 . . . . 39.7(4) ?
N3 Ag1 N2 C6 . . . . -174.9(2) ?
N1 Ag1 N2 C6 . . . . -0.24(19) ?
N4 Ag1 N3 C15 . . . . -14.9(3) ?
N2 Ag1 N3 C15 . . . . -179.7(3) ?
N1 Ag1 N3 C15 . . . . 173.1(2) ?
N4 Ag1 N3 C11 . . . . 159.7(2) ?
N2 Ag1 N3 C11 . . . . -5.1(2) ?
N1 Ag1 N3 C11 . . . . -12.3(3) ?
N3 Ag1 N4 C26 . . . . -131.2(2) ?
N2 Ag1 N4 C26 . . . . 6.7(4) ?
N1 Ag1 N4 C26 . . . . 43.2(3) ?
N3 Ag1 N4 C22 . . . . 57.8(3) ?
N2 Ag1 N4 C22 . . . . -164.2(2) ?
N1 Ag1 N4 C22 . . . . -127.7(3) ?
C5 N1 C1 C2 . . . . 0.1(5) ?
Ag1 N1 C1 C2 . . . . -174.6(3) ?
N1 C1 C2 C3 . . . . 0.1(5) ?
C1 C2 C3 C4 . . . . 0.1(5) ?
C2 C3 C4 C5 . . . . -0.5(5) ?
C1 N1 C5 C4 . . . . -0.5(4) ?
Ag1 N1 C5 C4 . . . . 174.6(2) ?
C1 N1 C5 C6 . . . . 179.4(3) ?
Ag1 N1 C5 C6 . . . . -5.5(3) ?
C3 C4 C5 N1 . . . . 0.7(5) ?
C3 C4 C5 C6 . . . . -179.2(3) ?
C10 N2 C6 C7 . . . . 0.1(4) ?
Ag1 N2 C6 C7 . . . . 178.2(2) ?
C10 N2 C6 C5 . . . . 179.5(2) ?
Ag1 N2 C6 C5 . . . . -2.4(3) ?
N1 C5 C6 N2 . . . . 5.3(4) ?
C4 C5 C6 N2 . . . . -174.8(3) ?
N1 C5 C6 C7 . . . . -175.3(3) ?
C4 C5 C6 C7 . . . . 4.7(4) ?
N2 C6 C7 C8 . . . . 2.9(4) ?
C5 C6 C7 C8 . . . . -176.5(3) ?
C6 C7 C8 C9 . . . . -3.1(4) ?
C6 C7 C8 C16 . . . . 175.5(3) ?
C7 C8 C9 C10 . . . . 0.5(4) ?
C16 C8 C9 C10 . . . . -178.0(3) ?
C6 N2 C10 C9 . . . . -2.7(4) ?
Ag1 N2 C10 C9 . . . . 179.0(2) ?
C6 N2 C10 C11 . . . . 176.8(2) ?
Ag1 N2 C10 C11 . . . . -1.4(3) ?
C8 C9 C10 N2 . . . . 2.4(4) ?
C8 C9 C10 C11 . . . . -177.1(3) ?
C15 N3 C11 C12 . . . . -1.1(4) ?
Ag1 N3 C11 C12 . . . . -176.1(2) ?
C15 N3 C11 C10 . . . . -178.9(3) ?
Ag1 N3 C11 C10 . . . . 6.2(3) ?
N2 C10 C11 N3 . . . . -3.1(4) ?
C9 C10 C11 N3 . . . . 176.4(3) ?
N2 C10 C11 C12 . . . . 179.2(3) ?
C9 C10 C11 C12 . . . . -1.2(4) ?
N3 C11 C12 C13 . . . . 0.9(5) ?
C10 C11 C12 C13 . . . . 178.5(3) ?
C11 C12 C13 C14 . . . . 0.1(5) ?
C12 C13 C14 C15 . . . . -0.8(5) ?
C11 N3 C15 C14 . . . . 0.4(5) ?
Ag1 N3 C15 C14 . . . . 175.1(3) ?
C13 C14 C15 N3 . . . . 0.5(6) ?
C9 C8 C16 C21 . . . . -27.9(5) ?
C7 C8 C16 C21 . . . . 153.6(3) ?
C9 C8 C16 C17 . . . . 151.3(3) ?
C7 C8 C16 C17 . . . . -27.2(4) ?
C21 C16 C17 C18 . . . . 0.0(5) ?
C8 C16 C17 C18 . . . . -179.1(3) ?
C16 C17 C18 C19 . . . . -0.2(6) ?
C17 C18 C19 C20 . . . . 0.2(6) ?
C18 C19 C20 C21 . . . . -0.2(6) ?
C19 C20 C21 C16 . . . . 0.1(6) ?
C17 C16 C21 C20 . . . . 0.0(5) ?
C8 C16 C21 C20 . . . . 179.2(3) ?
C26 N4 C22 C23 . . . . -1.0(5) ?
Ag1 N4 C22 C23 . . . . 170.1(3) ?
N4 C22 C23 C24 . . . . -0.3(6) ?
C22 C23 C24 C25 . . . . 1.6(6) ?
C22 C23 C24 C27 . . . . -179.2(4) ?
C23 C24 C25 C26 . . . . -1.7(6) ?
C27 C24 C25 C26 . . . . 179.2(4) ?
C22 N4 C26 C25 . . . . 1.0(5) ?
Ag1 N4 C26 C25 . . . . -170.5(3) ?
C24 C25 C26 N4 . . . . 0.4(6) ?
C25 C24 C27 C27 . . . 3_766 -66.6(7) ?
C23 C24 C27 C27 . . . 3_766 114.3(6) ?
O1 S1 C28 F3 . . . . -56.0(4) ?
O3 S1 C28 F3 . . . . 65.4(4) ?
O2 S1 C28 F3 . . . . -176.1(3) ?
O1 S1 C28 F2 . . . . -178.7(3) ?
O3 S1 C28 F2 . . . . -57.3(4) ?
O2 S1 C28 F2 . . . . 61.2(4) ?
O1 S1 C28 F1 . . . . 63.1(3) ?
O3 S1 C28 F1 . . . . -175.5(3) ?
O2 S1 C28 F1 . . . . -57.1(3) ?
